data_2106212
loop_
_publ_author_name
'Johnson, P.L.'
'Koch, T.R.'
'Williams, J.M.'

_publ_section_title
;
 Structural studies of precursor and partially oxidized conducting
 complexes. VI. A neutron diffraction study of dicesium
 tetracyano-platinate(II) monohydrate
;
_journal_name_full 'Acta Crystallographica B (24,1968-38,1982)'
_journal_page_first 1293
_journal_page_last 1295
_journal_volume 33
_journal_year 1977
_chemical_formula_sum 'C4 H2 Cs2 N4 O Pt'
_chemical_name_systematic 'Cs2 (Pt (C N)4) (H2 O)'
_space_group_IT_number 169
_symmetry_space_group_name_Hall 'P 61'
_symmetry_space_group_name_H-M 'P 61'
_cell_angle_alpha 90
_cell_angle_beta 90
_cell_angle_gamma 120
_cell_formula_units_Z 6
_cell_length_a 9.709
_cell_length_b 9.709
_cell_length_c 19.343
_cell_volume 1579.078
_citation_journal_id_ASTM ACBCAR
_cod_data_source_file Johnson_ACBCAR_1977_505.cif
_cod_data_source_block C4H2Cs2N4O1Pt1
_cod_original_formula_sum 'C4 H2 Cs2 N4 O1 Pt1'
_cod_database_code 2106212

loop_
_symmetry_equiv_pos_as_xyz
x,y,z
x-y,x,z+1/6
-y,x-y,z+1/3
-x,-y,z+1/2
-x+y,-x,z+2/3
y,-x+y,z+5/6

loop_
_atom_site_label
_atom_site_type_symbol
_atom_site_fract_x
_atom_site_fract_y
_atom_site_fract_z
_atom_site_occupancy
_atom_site_U_iso_or_equiv
N4 N-3 -0.393 -0.1074 -0.037 1 0.0
N1 N-3 -0.1342 0.3952 0.0021 1 0.0
C2 C+2 0.1888 0.2834 0.0232 1 0.0
Cs2 Cs+1 -0.5613 0.0841 0.0397 1 0.0
C1 C+2 -0.0942 0.3007 0.0013 1 0.0
C4 C+2 -0.2611 -0.0212 -0.023 1 0.0
H2 H+1 0.2883 0.5689 0.0073 1 0.0
C3 C+2 0.0143 -0.0449 -0.0016 1 0.0
N2 N-3 0.3208 0.3716 0.037 1 0.0
N3 N-3 0.0433 -0.1469 -0.0024 1 0.0
Cs1 Cs+1 -0.3412 -0.4215 -0.0408 1 0.0
O1 O-2 0.2926 0.6685 0.0004 1 0.0
H1 H+1 0.3993 0.739 -0.0138 1 0.0
Pt1 Pt+2 -0.0363 0.1304 0 1 0.0
